data_4021441
loop_
_publ_author_name
'Ibrahim Eryazici'
'Charles N. Moorefield'
'Semih Durmus'
'George R. Newkome'

_publ_section_title
;
 Synthesis and Single-Crystal X-ray Characterization of
 4,4' '-Functionalized 4'-(4-Bromophenyl)-2,2':6',2' '-terpyridines
;
_journal_name_full 'Journal of Organic Chemistry'
_journal_page_first 1009
_journal_page_last 1014
_journal_paper_doi 10.1021/jo052036l
_journal_volume 71
_journal_year 2006
_chemical_formula_moiety 'C23 H16 Br N3 O2'
_chemical_formula_sum 'C23 H16 Br N3 O2'
_chemical_formula_weight 446.30
_chemical_name_systematic
; 
 ? 
;
_space_group_IT_number 29
_symmetry_cell_setting orthorhombic
_symmetry_space_group_name_Hall 'P 2c -2ac'
_symmetry_space_group_name_H-M 'P c a 21'
_atom_sites_solution_hydrogens geom
_atom_sites_solution_primary direct
_atom_sites_solution_secondary difmap
_audit_creation_method SHELXL-97
_cell_angle_alpha 90.00
_cell_angle_beta 90.00
_cell_angle_gamma 90.00
_cell_formula_units_Z 4
_cell_length_a 17.428(2)
_cell_length_b 5.5538(7)
_cell_length_c 19.492(3)
_cell_measurement_reflns_used 5503
_cell_measurement_temperature 100(2)
_cell_measurement_theta_max 27.88
_cell_measurement_theta_min 2.56
_cell_volume 1886.6(4)
_computing_cell_refinement 'Bruker SMART'
_computing_data_collection 'Bruker SMART'
_computing_data_reduction 'Bruker SAINT'
_computing_molecular_graphics 'Bruker SHELXTL'
_computing_publication_material 'Bruker SHELXTL'
_computing_structure_refinement 'SHELXL-97 (Sheldrick, 1997)'
_computing_structure_solution 'SHELXS-97 (Sheldrick, 1990)'
_diffrn_ambient_temperature 100(2)
_diffrn_measured_fraction_theta_full 0.983
_diffrn_measured_fraction_theta_max 0.983
_diffrn_measurement_device_type 'CCD area detector'
_diffrn_measurement_method 'phi and omega scans'
_diffrn_radiation_monochromator graphite
_diffrn_radiation_source 'fine-focus sealed tube'
_diffrn_radiation_type MoK\a
_diffrn_radiation_wavelength 0.71073
_diffrn_reflns_av_R_equivalents 0.0536
_diffrn_reflns_av_sigmaI/netI 0.0788
_diffrn_reflns_limit_h_max 22
_diffrn_reflns_limit_h_min -22
_diffrn_reflns_limit_k_max 7
_diffrn_reflns_limit_k_min -7
_diffrn_reflns_limit_l_max 24
_diffrn_reflns_limit_l_min -25
_diffrn_reflns_number 15289
_diffrn_reflns_theta_full 28.28
_diffrn_reflns_theta_max 28.28
_diffrn_reflns_theta_min 2.34
_exptl_absorpt_coefficient_mu 2.205
_exptl_absorpt_correction_type multi-scan
_exptl_absorpt_process_details SADABS
_exptl_crystal_colour colorless
_exptl_crystal_density_diffrn 1.571
_exptl_crystal_density_meas 0
_exptl_crystal_density_method 'not measured'
_exptl_crystal_description block
_exptl_crystal_F_000 904
_exptl_crystal_size_max 0.45
_exptl_crystal_size_mid 0.21
_exptl_crystal_size_min 0.09
_refine_diff_density_max 0.931
_refine_diff_density_min -0.761
_refine_diff_density_rms 0.085
_refine_ls_abs_structure_details 'Flack H D (1983), Acta Cryst. A39, 876-881'
_refine_ls_abs_structure_Flack 0.022(8)
_refine_ls_extinction_method none
_refine_ls_goodness_of_fit_ref 1.060
_refine_ls_hydrogen_treatment mixed
_refine_ls_matrix_type full
_refine_ls_number_parameters 326
_refine_ls_number_reflns 4506
_refine_ls_number_restraints 1
_refine_ls_restrained_S_all 1.060
_refine_ls_R_factor_all 0.0430
_refine_ls_R_factor_gt 0.0372
_refine_ls_shift/su_max 0.002
_refine_ls_shift/su_mean 0.000
_refine_ls_structure_factor_coef Fsqd
_refine_ls_weighting_details 'calc w=1/[\s^2^(Fo^2^)+(0.0099P)^2^+0.0000P] where P=(Fo^2^+2Fc^2^)/3'
_refine_ls_weighting_scheme calc
_refine_ls_wR_factor_gt 0.0844
_refine_ls_wR_factor_ref 0.0878
_reflns_number_gt 4094
_reflns_number_total 4506
_reflns_threshold_expression >2sigma(I)
_cod_data_source_file jo052036lsi20050928_013454.cif
_cod_depositor_comments
;
The following automatic conversions were performed:
'_symmetry_cell_setting' value 'Orthorhombic' changed to 'orthorhombic'
according to '/home/saulius/struct/CIF-dictionaries/cif_core.dic'
dictionary named 'cif_core.dic' version 2.4.1 from
2010-06-29.

'_exptl_absorpt_correction_type' value 'MULTI-SCAN' changed
to 'multi-scan' according to
'/home/saulius/struct/CIF-dictionaries/cif_core.dic' dictionary named
'cif_core.dic' version 2.4.1 from 2010-06-29.

Automatic conversion script
Id: cif_fix_enum 1527 2010-12-29 10:47:43Z saulius 
;
_cod_database_code 4021441

loop_
_symmetry_equiv_pos_as_xyz
'x, y, z'
'-x, -y, z+1/2'
'x+1/2, -y, z'
'-x+1/2, y, z+1/2'

loop_
_atom_site_label
_atom_site_type_symbol
_atom_site_fract_x
_atom_site_fract_y
_atom_site_fract_z
_atom_site_U_iso_or_equiv
_atom_site_adp_type
_atom_site_occupancy
_atom_site_symmetry_multiplicity
_atom_site_calc_flag
Br1 Br 0.920413(14) -0.57042(4) -0.05677(2) 0.02307(9) Uani 1 1 d
O1 O 0.54716(14) 1.0795(4) 0.33005(11) 0.0238(5) Uani 1 1 d
O2 O 0.48394(11) 1.2647(3) 0.24416(10) 0.0204(4) Uani 1 1 d
N1 N 0.71971(14) 0.3954(4) 0.26392(12) 0.0172(5) Uani 1 1 d
N2 N 0.86250(16) 0.0819(4) 0.36279(13) 0.0256(6) Uani 1 1 d
N3 N 0.60915(16) 0.5974(4) 0.11870(13) 0.0207(5) Uani 1 1 d
C1 C 0.69160(17) 0.3974(5) 0.20031(15) 0.0181(6) Uani 1 1 d
C2 C 0.71610(16) 0.2376(5) 0.14938(15) 0.0178(5) Uani 1 1 d
C3 C 0.77332(17) 0.0717(5) 0.16459(15) 0.0179(6) Uani 1 1 d
C4 C 0.80173(18) 0.0696(5) 0.23127(16) 0.0197(6) Uani 1 1 d
C5 C 0.77358(17) 0.2328(5) 0.27922(14) 0.0185(6) Uani 1 1 d
C6 C 0.80750(16) 0.2440(5) 0.34952(13) 0.0176(5) Uani 1 1 d
C7 C 0.78668(18) 0.4230(5) 0.39591(16) 0.0204(6) Uani 1 1 d
C8 C 0.82497(18) 0.4356(5) 0.45815(14) 0.0222(7) Uani 1 1 d
C9 C 0.88181(18) 0.2715(6) 0.47180(16) 0.0245(6) Uani 1 1 d
C10 C 0.8982(2) 0.0979(6) 0.42328(16) 0.0273(7) Uani 1 1 d
C11 C 0.63405(18) 0.5879(5) 0.18386(15) 0.0179(6) Uani 1 1 d
C12 C 0.60892(17) 0.7484(5) 0.23374(15) 0.0187(6) Uani 1 1 d
C13 C 0.55685(19) 0.9252(5) 0.21593(16) 0.0185(6) Uani 1 1 d
C14 C 0.53126(17) 0.9372(5) 0.14887(16) 0.0207(6) Uani 1 1 d
C15 C 0.55887(19) 0.7700(6) 0.10241(16) 0.0243(6) Uani 1 1 d
C16 C 0.53006(17) 1.0946(5) 0.27034(15) 0.0189(6) Uani 1 1 d
C17 C 0.4524(2) 1.4340(5) 0.29310(17) 0.0229(6) Uani 1 1 d
C18 C 0.80647(16) -0.0881(5) 0.11079(15) 0.0179(6) Uani 1 1 d
C19 C 0.80659(19) -0.0174(6) 0.04206(16) 0.0214(6) Uani 1 1 d
C20 C 0.84135(18) -0.1591(5) -0.00773(16) 0.0225(6) Uani 1 1 d
C21 C 0.87575(16) -0.3727(5) 0.01132(15) 0.0195(6) Uani 1 1 d
C22 C 0.87565(18) -0.4484(5) 0.07904(16) 0.0199(6) Uani 1 1 d
C23 C 0.84097(17) -0.3058(5) 0.12867(14) 0.0189(6) Uani 1 1 d
H2 H 0.6937(16) 0.247(5) 0.1070(17) 0.004(7) Uiso 1 1 d
H4 H 0.843(2) -0.035(5) 0.245(2) 0.017(8) Uiso 1 1 d
H7 H 0.7455(18) 0.536(5) 0.3807(16) 0.005(7) Uiso 1 1 d
H8 H 0.802(2) 0.558(5) 0.493(2) 0.020(9) Uiso 1 1 d
H9 H 0.9103(19) 0.269(6) 0.514(2) 0.027(9) Uiso 1 1 d
H10 H 0.942(2) -0.005(7) 0.432(3) 0.046(10) Uiso 1 1 d
H12 H 0.6282(16) 0.739(5) 0.2705(16) 0.001(7) Uiso 1 1 d
H14 H 0.495(2) 1.067(6) 0.138(2) 0.029(10) Uiso 1 1 d
H15 H 0.542(2) 0.771(6) 0.059(2) 0.027(9) Uiso 1 1 d
H19 H 0.7853(16) 0.133(5) 0.0296(16) 0.005(7) Uiso 1 1 d
H20 H 0.846(2) -0.105(6) -0.047(3) 0.054(13) Uiso 1 1 d
H22 H 0.897(3) -0.596(8) 0.094(3) 0.062(16) Uiso 1 1 d
H23 H 0.842(2) -0.361(7) 0.178(2) 0.030(9) Uiso 1 1 d
H17A H 0.424(2) 1.549(7) 0.268(3) 0.033(12) Uiso 1 1 d
H17B H 0.495(2) 1.520(7) 0.317(2) 0.030(9) Uiso 1 1 d
H17C H 0.4119(18) 1.345(7) 0.328(2) 0.021(8) Uiso 1 1 d

loop_
_atom_site_aniso_label
_atom_site_aniso_U_11
_atom_site_aniso_U_22
_atom_site_aniso_U_33
_atom_site_aniso_U_23
_atom_site_aniso_U_13
_atom_site_aniso_U_12
Br1 0.02690(14) 0.02712(14) 0.01518(13) -0.00543(14) 0.00500(14) 0.00200(10)
O1 0.0305(12) 0.0271(11) 0.0138(11) -0.0033(7) -0.0016(9) 0.0045(9)
O2 0.0238(10) 0.0249(10) 0.0126(10) -0.0055(8) 0.0005(8) 0.0059(8)
N1 0.0211(12) 0.0213(11) 0.0092(11) -0.0026(8) 0.0016(9) -0.0010(9)
N2 0.0311(15) 0.0309(14) 0.0149(14) -0.0042(9) -0.0020(11) 0.0071(11)
N3 0.0233(13) 0.0291(14) 0.0098(12) -0.0044(9) -0.0022(10) 0.0027(10)
C1 0.0183(14) 0.0221(14) 0.0139(14) -0.0019(10) 0.0003(11) -0.0013(10)
C2 0.0203(13) 0.0261(14) 0.0071(13) -0.0018(10) 0.0009(11) -0.0021(11)
C3 0.0196(14) 0.0222(14) 0.0119(14) -0.0040(10) 0.0038(11) -0.0030(10)
C4 0.0229(15) 0.0225(15) 0.0136(14) -0.0013(10) 0.0002(11) 0.0020(11)
C5 0.0198(14) 0.0250(14) 0.0109(13) -0.0012(10) 0.0020(10) -0.0026(11)
C6 0.0210(14) 0.0231(13) 0.0088(13) -0.0005(10) 0.0017(10) -0.0027(11)
C7 0.0214(14) 0.0249(15) 0.0150(14) -0.0020(11) 0.0020(11) 0.0002(12)
C8 0.0239(14) 0.0289(15) 0.0139(19) -0.0035(10) 0.0010(11) -0.0015(11)
C9 0.0260(15) 0.0358(17) 0.0117(13) -0.0006(12) -0.0003(12) -0.0037(13)
C10 0.0322(16) 0.0350(17) 0.0147(16) -0.0026(11) -0.0033(12) 0.0101(13)
C11 0.0190(14) 0.0243(14) 0.0104(13) -0.0022(10) 0.0007(10) -0.0033(11)
C12 0.0204(14) 0.0257(14) 0.0100(14) -0.0011(10) -0.0022(11) -0.0034(11)
C13 0.0210(14) 0.0220(14) 0.0125(14) -0.0016(10) 0.0038(11) -0.0024(10)
C14 0.0190(14) 0.0280(16) 0.0149(15) -0.0001(11) -0.0026(12) 0.0023(12)
C15 0.0292(16) 0.0306(17) 0.0132(14) -0.0017(12) -0.0034(12) 0.0015(13)
C16 0.0187(14) 0.0237(14) 0.0144(14) -0.0011(10) 0.0015(11) -0.0031(11)
C17 0.0260(16) 0.0258(16) 0.0169(15) -0.0032(11) 0.0027(13) 0.0063(13)
C18 0.0176(14) 0.0221(14) 0.0138(14) -0.0045(10) 0.0004(11) -0.0019(10)
C19 0.0279(15) 0.0222(14) 0.0143(15) -0.0011(11) 0.0010(12) 0.0014(12)
C20 0.0318(16) 0.0237(14) 0.0118(14) -0.0012(11) 0.0024(12) -0.0014(12)
C21 0.0221(14) 0.0227(13) 0.0136(13) -0.0054(11) 0.0027(11) -0.0017(11)
C22 0.0200(14) 0.0213(14) 0.0184(14) -0.0031(11) -0.0008(11) 0.0029(11)
C23 0.0201(14) 0.0277(15) 0.0089(13) -0.0014(10) -0.0004(10) -0.0026(12)

loop_
_atom_type_symbol
_atom_type_description
_atom_type_scat_dispersion_real
_atom_type_scat_dispersion_imag
_atom_type_scat_source
C C 0.0033 0.0016 'International Tables Vol C Tables 4.2.6.8 and 6.1.1.4'
H H 0.0000 0.0000 'International Tables Vol C Tables 4.2.6.8 and 6.1.1.4'
N N 0.0061 0.0033 'International Tables Vol C Tables 4.2.6.8 and 6.1.1.4'
O O 0.0106 0.0060 'International Tables Vol C Tables 4.2.6.8 and 6.1.1.4'
Br Br -0.2901 2.4595 'International Tables Vol C Tables 4.2.6.8 and 6.1.1.4'

loop_
_geom_angle_atom_site_label_1
_geom_angle_atom_site_label_2
_geom_angle_atom_site_label_3
_geom_angle
C16 O2 C17 115.7(2)
C1 N1 C5 118.1(2)
C10 N2 C6 117.3(3)
C15 N3 C11 117.7(3)
N1 C1 C2 122.9(3)
N1 C1 C11 116.9(2)
C2 C1 C11 120.2(3)
C3 C2 C1 119.2(3)
C2 C3 C4 117.4(3)
C2 C3 C18 121.5(3)
C4 C3 C18 121.0(3)
C3 C4 C5 119.8(3)
N1 C5 C4 122.5(3)
N1 C5 C6 117.0(2)
C4 C5 C6 120.3(3)
N2 C6 C7 122.7(3)
N2 C6 C5 115.6(2)
C7 C6 C5 121.5(3)
C8 C7 C6 118.6(3)
C9 C8 C7 118.9(3)
C8 C9 C10 118.7(3)
N2 C10 C9 123.7(3)
N3 C11 C12 122.3(3)
N3 C11 C1 116.6(2)
C12 C11 C1 121.1(3)
C13 C12 C11 119.2(3)
C12 C13 C14 118.9(3)
C12 C13 C16 118.4(3)
C14 C13 C16 122.7(3)
C13 C14 C15 118.3(3)
N3 C15 C14 123.6(3)
O1 C16 O2 124.4(3)
O1 C16 C13 124.4(3)
O2 C16 C13 111.2(2)
C23 C18 C19 118.9(3)
C23 C18 C3 120.5(3)
C19 C18 C3 120.6(3)
C20 C19 C18 120.8(3)
C21 C20 C19 119.3(3)
C20 C21 C22 121.1(3)
C20 C21 Br1 119.3(2)
C22 C21 Br1 119.5(2)
C21 C22 C23 119.4(3)
C22 C23 C18 120.5(3)

loop_
_geom_bond_atom_site_label_1
_geom_bond_atom_site_label_2
_geom_bond_distance
Br1 C21 1.890(3)
O1 C16 1.204(4)
O2 C16 1.341(3)
O2 C17 1.448(3)
N1 C1 1.333(4)
N1 C5 1.336(4)
N2 C10 1.336(4)
N2 C6 1.340(4)
N3 C15 1.337(4)
N3 C11 1.343(4)
C1 C2 1.398(4)
C1 C11 1.493(4)
C2 C3 1.390(4)
C3 C4 1.391(4)
C3 C18 1.490(4)
C4 C5 1.391(4)
C5 C6 1.494(4)
C6 C7 1.392(4)
C7 C8 1.386(4)
C8 C9 1.372(4)
C9 C10 1.380(4)
C11 C12 1.390(4)
C12 C13 1.381(4)
C13 C14 1.383(4)
C13 C16 1.493(4)
C14 C15 1.384(4)
C18 C23 1.395(4)
C18 C19 1.396(4)
C19 C20 1.388(4)
C20 C21 1.380(4)
C21 C22 1.385(4)
C22 C23 1.389(4)

loop_
_cod_related_entry_id
_cod_related_entry_database
_cod_related_entry_code
1 ChemSpider 9721563
